data_7720462
loop_
_publ_author_name
'Bennour, Ines'
'Monnot, Victor'
'Schollhammer, Philippe'
'Chatelain, Lucile'

_publ_section_title
;
 Design of boron-decorated bimetallic iron complexes related to the active
 site of [FeFe]-hydrogenases and reactivity with hydride donors.
;
_journal_issue 4
_journal_name_full 'Dalton transactions (Cambridge, England : 2003)'
_journal_page_first 1915
_journal_page_last 1922
_journal_paper_doi 10.1039/d5dt02885j
_journal_volume 55
_journal_year 2026
_chemical_formula_moiety '2(C28 H10 B F10 Fe2 N O6 S2), 5(C7 H8)'
_chemical_formula_sum 'C91 H60 B2 F20 Fe4 N2 O12 S4'
_chemical_formula_weight 2126.67
_space_group_crystal_system monoclinic
_space_group_IT_number 14
_space_group_name_Hall '-P 2ybc'
_space_group_name_H-M_alt 'P 1 21/c 1'
_atom_sites_solution_hydrogens geom
_atom_sites_solution_primary dual
_audit_creation_date 2024-06-15
_audit_creation_method
;
Olex2 1.5
(compiled 2024.02.16 svn.r378c4104 for OlexSys, GUI svn.r6928)
;
_audit_update_record
;
2025-05-16 deposited with the CCDC.	2025-12-17 downloaded from the CCDC.
;
_cell_angle_alpha 90
_cell_angle_beta 91.854(3)
_cell_angle_gamma 90
_cell_formula_units_Z 2
_cell_length_a 11.7611(4)
_cell_length_b 31.1858(12)
_cell_length_c 12.1671(5)
_cell_measurement_reflns_used 8584
_cell_measurement_temperature 150
_cell_measurement_theta_max 28.3890
_cell_measurement_theta_min 2.4290
_cell_volume 4460.3(3)
_computing_cell_refinement 'CrysAlisPro 1.171.39.46 (Rigaku OD, 2018)'
_computing_data_collection 'CrysAlisPro 1.171.39.46 (Rigaku OD, 2018)'
_computing_data_reduction 'CrysAlisPro 1.171.39.46 (Rigaku OD, 2018)'
_computing_molecular_graphics 'Olex2 1.5 (Dolomanov et al., 2009)'
_computing_publication_material 'Olex2 1.5 (Dolomanov et al., 2009)'
_computing_structure_refinement 'SHELXL 2018/1 (Sheldrick, 2015)'
_computing_structure_solution 'SHELXT  (Sheldrick, 2015)'
_diffrn_ambient_temperature 150
_diffrn_detector 'CCD plate'
_diffrn_detector_area_resol_mean 8.3622
_diffrn_detector_type 'Sapphire2, large Be window'
_diffrn_measured_fraction_theta_full 0.994
_diffrn_measured_fraction_theta_max 0.824
_diffrn_measurement_details
;
List of Runs (angles in degrees, time in seconds):

  # Type    Start    End  Width  t~exp~   \w     \q     \k     \f   Frames
#--------------------------------------------------------------------------
  1  \w    -42.00  67.00   0.50   15.00    --  -17.09  19.00-120.00  218
  2  \w    -25.00  58.00   0.50   15.00    --   17.95 -99.00   0.00  166
;
_diffrn_measurement_device 'four-circle diffractometer'
_diffrn_measurement_device_type 'Xcalibur, Sapphire2, large Be window'
_diffrn_measurement_method '\w scans'
_diffrn_orient_matrix_type 'CrysAlisPro convention (1999,Acta A55,543-557)'
_diffrn_orient_matrix_UB_11 -0.0087416000
_diffrn_orient_matrix_UB_12 0.0086338000
_diffrn_orient_matrix_UB_13 0.0530180000
_diffrn_orient_matrix_UB_21 0.0479844000
_diffrn_orient_matrix_UB_22 0.0135237000
_diffrn_orient_matrix_UB_23 -0.0055439000
_diffrn_orient_matrix_UB_31 -0.0355237000
_diffrn_orient_matrix_UB_32 0.0161212000
_diffrn_orient_matrix_UB_33 -0.0236702000
_diffrn_radiation_monochromator graphite
_diffrn_radiation_probe x-ray
_diffrn_radiation_type 'Mo K\a'
_diffrn_radiation_wavelength 0.71073
_diffrn_reflns_av_R_equivalents 0.0352
_diffrn_reflns_av_unetI/netI 0.0560
_diffrn_reflns_Laue_measured_fraction_full 0.994
_diffrn_reflns_Laue_measured_fraction_max 0.824
_diffrn_reflns_limit_h_max 10
_diffrn_reflns_limit_h_min -15
_diffrn_reflns_limit_k_max 40
_diffrn_reflns_limit_k_min -41
_diffrn_reflns_limit_l_max 16
_diffrn_reflns_limit_l_min -15
_diffrn_reflns_number 18560
_diffrn_reflns_point_group_measured_fraction_full 0.994
_diffrn_reflns_point_group_measured_fraction_max 0.824
_diffrn_reflns_theta_full 25.242
_diffrn_reflns_theta_max 29.378
_diffrn_reflns_theta_min 1.797
_diffrn_source 'fine-focus sealed X-ray tube'
_diffrn_source_type 'Enhance (Mo) X-ray Source'
_exptl_absorpt_coefficient_mu 0.836
_exptl_absorpt_correction_T_max 0.960
_exptl_absorpt_correction_T_min 0.931
_exptl_absorpt_correction_type gaussian
_exptl_absorpt_process_details
;
CrysAlisPro 1.171.39.46 (Rigaku Oxford Diffraction, 2018)
Numerical absorption correction based on gaussian integration over
			a multifaceted crystal model
Empirical absorption correction using spherical harmonics,
 implemented in SCALE3 ABSPACK scaling algorithm.
;
_exptl_crystal_colour yellow
_exptl_crystal_colour_primary yellow
_exptl_crystal_density_diffrn 1.583
_exptl_crystal_description block
_exptl_crystal_F_000 2148
_exptl_crystal_size_max 0.549
_exptl_crystal_size_mid 0.291
_exptl_crystal_size_min 0.233
_refine_diff_density_max 0.479
_refine_diff_density_min -0.411
_refine_diff_density_rms 0.070
_refine_ls_extinction_method none
_refine_ls_goodness_of_fit_ref 1.060
_refine_ls_hydrogen_treatment constr
_refine_ls_matrix_type full
_refine_ls_number_parameters 709
_refine_ls_number_reflns 10114
_refine_ls_number_restraints 418
_refine_ls_restrained_S_all 1.063
_refine_ls_R_factor_all 0.0673
_refine_ls_R_factor_gt 0.0479
_refine_ls_shift/su_max 0.003
_refine_ls_shift/su_mean 0.000
_refine_ls_structure_factor_coef Fsqd
_refine_ls_weighting_details 'w=1/[\s^2^(Fo^2^)+(0.0527P)^2^+0.4383P] where P=(Fo^2^+2Fc^2^)/3'
_refine_ls_weighting_scheme calc
_refine_ls_wR_factor_gt 0.1097
_refine_ls_wR_factor_ref 0.1282
_reflns_Friedel_coverage 0.000
_reflns_number_gt 7605
_reflns_number_total 10114
_reflns_threshold_expression 'I > 2\s(I)'
_cod_data_source_file d5dt02885j2.cif
_cod_data_source_block ib122-b-150k
_cod_database_code 7720462
_shelx_shelxl_version_number 2018/1
_chemical_oxdiff_formula 'C42 H26 B1 F10 Fe2 N1 O6 S2'
_shelx_space_group_comment
;
The symmetry employed for this shelxl refinement is uniquely defined
by the following loop, which should always be used as a source of
symmetry information in preference to the above space-group names.
They are only intended as comments.
;
_olex2_refinement_description
;
1. Restrained distances
 C50-C51
 1.51 with sigma of 0.02
 C51-C56 = C51-C52 = C55-C54
 1.39 with sigma of 0.02
 C56-C55 = C54-C53 = C53-C52
 1.38 with sigma of 0.02
 C43-C44
 1.51 with sigma of 0.02
 C44-C49 = C44-C45 = C48-C47
 1.39 with sigma of 0.02
 C49-C48 = C47-C46 = C46-C45
 1.38 with sigma of 0.02
 C29-C30
 1.51 with sigma of 0.02
 C30-C35 = C30-C31 = C34-C33
 1.39 with sigma of 0.02
 C35-C34 = C33-C32 = C32-C31
 1.38 with sigma of 0.02
 C30-C35
 1.39 with sigma of 0.02
 C35-C30 = C31-C32 = C33-C34
 1.41 with sigma of 0.02
 C50-C56 = C50-C52
 2.52 with sigma of 0.04
 C51-C55
 2.42 with sigma of 0.04
 C51-C53
 2.41 with sigma of 0.04
 C56-C54
 2.39 with sigma of 0.04
 C55-C53 = C54-C52
 2.4 with sigma of 0.04
 C43-C49 = C43-C45
 2.52 with sigma of 0.04
 C44-C48
 2.42 with sigma of 0.04
 C44-C46
 2.41 with sigma of 0.04
 C49-C47
 2.39 with sigma of 0.04
 C48-C46 = C47-C45
 2.4 with sigma of 0.04
 C29-C35 = C29-C31
 2.52 with sigma of 0.04
 C30-C34
 2.42 with sigma of 0.04
 C30-C32
 2.41 with sigma of 0.04
 C35-C33
 2.39 with sigma of 0.04
 C34-C32 = C33-C31
 2.4 with sigma of 0.04
 C51-C56 \\sim C56-C55 \\sim C55-C54 \\sim C54-C53 \\sim C53-C52 \\sim C52-C51
 with sigma of 0.02
 C51-C53 \\sim C51-C55 \\sim C52-C54 \\sim C56-C52 \\sim C55-C53 \\sim C56-C54
 with sigma of 0.04
 C50-C52 \\sim C50-C56
 with sigma of 0.04
 C44-C49 \\sim C49-C48 \\sim C48-C47 \\sim C47-C46 \\sim C46-C45 \\sim C45-C44
 with sigma of 0.02
 C44-C46 \\sim C44-C48 \\sim C45-C47 \\sim C49-C45 \\sim C48-C46 \\sim C49-C47
 with sigma of 0.04
 C43-C45 \\sim C43-C49
 with sigma of 0.04
 C30-C35 \\sim C35-C34 \\sim C34-C33 \\sim C33-C32 \\sim C32-C31 \\sim C31-C30
 with sigma of 0.02
 C30-C32 \\sim C30-C34 \\sim C31-C33 \\sim C35-C31 \\sim C34-C32 \\sim C35-C33
 with sigma of 0.04
 C29-C31 \\sim C29-C35
 with sigma of 0.04
2. Restrained planarity
 C50, C51, C52, C53, C54, C55, C56
 with sigma of 0.1
 C43, C44, C45, C46, C47, C48, C49
 with sigma of 0.1
 C29, C30, C31, C32, C33, C34, C35
 with sigma of 0.1
3. Uiso/Uaniso restraints and constraints
C50 \\sim C51 \\sim C52 \\sim C53 \\sim C54 \\sim C55 \\sim C56: within 2A with
sigma of 0.04 and sigma for terminal atoms of 0.08 within 2A
C43 \\sim C44 \\sim C45 \\sim C46 \\sim C47 \\sim C48 \\sim C49: within 2A with
sigma of 0.04 and sigma for terminal atoms of 0.08 within 2A
C29 \\sim C30 \\sim C31 \\sim C32 \\sim C33 \\sim C34 \\sim C35: within 2A with
sigma of 0.04 and sigma for terminal atoms of 0.08 within 2A
Uanis(C29) \\sim Ueq: with sigma of 0.02 and sigma for terminal atoms of 0.04
4. Rigid body (RIGU) restrains
 C50, C51, C52, C53, C54, C55, C56
 with sigma for 1-2 distances of 0.004 and sigma for 1-3 distances of 0.004
 C43, C44, C45, C46, C47, C48, C49
 with sigma for 1-2 distances of 0.004 and sigma for 1-3 distances of 0.004
 C29, C30, C31, C32, C33, C34, C35
 with sigma for 1-2 distances of 0.004 and sigma for 1-3 distances of 0.004
5. Others
 Sof(C43)=Sof(H43A)=Sof(H43B)=Sof(H43C)=Sof(C44)=Sof(C45)=Sof(H45)=Sof(C46)=
 Sof(H46)=Sof(C47)=Sof(H47)=Sof(C48)=Sof(H48)=Sof(C49)=Sof(H49)=1-FVAR(1)
 Sof(C50)=Sof(H50A)=Sof(H50B)=Sof(H50C)=Sof(C51)=Sof(C52)=Sof(H52)=Sof(C53)=
 Sof(H53)=Sof(C54)=Sof(H54)=Sof(C55)=Sof(H55)=Sof(C56)=Sof(H56)=FVAR(1)
 Fixed Sof: C29(0.5) H29A(0.5) H29B(0.5) H29C(0.5) C30(0.5) C31(0.5) H31(0.5)
 C32(0.5) H32(0.5) C33(0.5) H33(0.5) C34(0.5) H34(0.5) C35(0.5) H35(0.5)
6.a Ternary CH refined with riding coordinates:
 C7(H7), C8(H8)
6.b Aromatic/amide H refined with riding coordinates:
 C10(H10), C11(H11), C12(H12), C13(H13), C14(H14), C38(H38), C39(H39),
 C40(H40), C41(H41), C42(H42), C52(H52), C53(H53), C54(H54), C55(H55), C56(H56),
  C45(H45), C46(H46), C47(H47), C48(H48), C49(H49), C31(H31), C32(H32),
 C33(H33), C34(H34), C35(H35)
6.c Idealised Me refined as rotating group:
 C28(H28A,H28B,H28C), C36(H36A,H36B,H36C), C50(H50A,H50B,H50C), C43(H43A,H43B,
 H43C), C29(H29A,H29B,H29C)
;
_olex2_date_sample_data_collection 2023-03-21
_olex2_submission_special_instructions 'No special instructions were received'
_oxdiff_exptl_absorpt_empirical_details
;
Empirical correction (ABSPACK) includes:
- Absorption correction using spherical harmonics
- Frame scaling
- Detector area scaling
;
_oxdiff_exptl_absorpt_empirical_full_max 2.945
_oxdiff_exptl_absorpt_empirical_full_min 0.704

loop_
_space_group_symop_operation_xyz
'x, y, z'
'-x, y+1/2, -z+1/2'
'-x, -y, -z'
'x, -y-1/2, z-1/2'

loop_
_atom_site_label
_atom_site_type_symbol
_atom_site_fract_x
_atom_site_fract_y
_atom_site_fract_z
_atom_site_U_iso_or_equiv
_atom_site_adp_type
_atom_site_occupancy
_atom_site_site_symmetry_order
_atom_site_calc_flag
_atom_site_refinement_flags_posn
_atom_site_refinement_flags_adp
_atom_site_refinement_flags_occupancy
_atom_site_disorder_assembly
_atom_site_disorder_group
Fe1 Fe 0.10614(3) 0.59038(2) -0.05165(3) 0.03549(12) Uani 1 1 d . . . . .
Fe2 Fe 0.00271(3) 0.60669(2) 0.11825(3) 0.03601(12) Uani 1 1 d . . . . .
S1 S 0.19283(6) 0.60151(2) 0.11374(5) 0.03333(16) Uani 1 1 d . . . . .
S2 S 0.04038(6) 0.65600(2) -0.01160(5) 0.03543(16) Uani 1 1 d . . . . .
F1 F 0.27604(12) 0.62381(5) 0.33956(12) 0.0400(4) Uani 1 1 d . . . . .
F2 F 0.39577(15) 0.58311(5) 0.49310(13) 0.0487(4) Uani 1 1 d . . . . .
F3 F 0.62611(15) 0.57775(6) 0.48529(14) 0.0581(5) Uani 1 1 d . . . . .
F4 F 0.73374(14) 0.61273(6) 0.31233(16) 0.0600(5) Uani 1 1 d . . . . .
F5 F 0.61459(13) 0.65184(6) 0.15165(13) 0.0464(4) Uani 1 1 d . . . . .
F6 F 0.32852(13) 0.72215(5) 0.29536(12) 0.0395(4) Uani 1 1 d . . . . .
F7 F 0.35691(15) 0.80735(5) 0.29119(13) 0.0493(4) Uani 1 1 d . . . . .
F8 F 0.46332(17) 0.84501(5) 0.12210(15) 0.0577(5) Uani 1 1 d . . . . .
F9 F 0.53872(15) 0.79573(5) -0.04584(14) 0.0513(4) Uani 1 1 d . . . . .
F10 F 0.51013(14) 0.71174(5) -0.04498(12) 0.0433(4) Uani 1 1 d . . . . .
O1 O 0.26371(19) 0.60577(7) -0.22901(17) 0.0512(5) Uani 1 1 d . . . . .
O2 O 0.14983(19) 0.49936(7) -0.00986(18) 0.0523(5) Uani 1 1 d . . . . .
O3 O -0.0909(2) 0.57457(8) -0.1992(2) 0.0656(7) Uani 1 1 d . . . . .
O4 O -0.0353(2) 0.65519(7) 0.32087(18) 0.0603(6) Uani 1 1 d . . . . .
O5 O -0.00697(19) 0.52169(7) 0.22053(18) 0.0542(6) Uani 1 1 d . . . . .
O6 O -0.23012(18) 0.60067(7) 0.0264(2) 0.0565(6) Uani 1 1 d . . . . .
N1 N 0.42113(18) 0.63816(7) 0.02537(17) 0.0332(5) Uani 1 1 d . . . . .
C1 C 0.2043(2) 0.60064(9) -0.1581(2) 0.0387(6) Uani 1 1 d . . . . .
C2 C 0.1325(2) 0.53470(10) -0.0297(2) 0.0417(7) Uani 1 1 d . . . . .
C3 C -0.0134(3) 0.58067(10) -0.1427(3) 0.0464(7) Uani 1 1 d . . . . .
C4 C -0.0209(2) 0.63692(10) 0.2412(2) 0.0449(7) Uani 1 1 d . . . . .
C5 C -0.0040(2) 0.55513(10) 0.1809(2) 0.0412(7) Uani 1 1 d . . . . .
C6 C -0.1404(3) 0.60337(9) 0.0643(3) 0.0443(7) Uani 1 1 d . . . . .
C7 C 0.2362(2) 0.65803(8) 0.1236(2) 0.0315(5) Uani 1 1 d . . . . .
H7 H 0.208832 0.668681 0.195573 0.038 Uiso 1 1 calc R U . . .
C8 C 0.1732(2) 0.68425(8) 0.0348(2) 0.0321(6) Uani 1 1 d . . . . .
H8 H 0.223436 0.686232 -0.029692 0.038 Uiso 1 1 calc R U . . .
C9 C 0.1439(2) 0.72945(8) 0.0687(2) 0.0330(6) Uani 1 1 d . . . . .
C10 C 0.1671(2) 0.76317(9) -0.0019(2) 0.0395(6) Uani 1 1 d . . . . .
H10 H 0.199270 0.757432 -0.070968 0.047 Uiso 1 1 calc R U . . .
C11 C 0.1440(3) 0.80496(10) 0.0277(3) 0.0496(8) Uani 1 1 d . . . . .
H11 H 0.161797 0.827796 -0.020482 0.060 Uiso 1 1 calc R U . . .
C12 C 0.0954(3) 0.81365(9) 0.1261(3) 0.0480(7) Uani 1 1 d . . . . .
H12 H 0.079839 0.842456 0.146049 0.058 Uiso 1 1 calc R U . . .
C13 C 0.0692(2) 0.78061(9) 0.1962(3) 0.0455(7) Uani 1 1 d . . . . .
H13 H 0.034335 0.786535 0.263896 0.055 Uiso 1 1 calc R U . . .
C14 C 0.0939(2) 0.73895(9) 0.1676(2) 0.0388(6) Uani 1 1 d . . . . .
H14 H 0.076347 0.716313 0.216507 0.047 Uiso 1 1 calc R U . . .
C15 C 0.3897(2) 0.62124(8) 0.3257(2) 0.0340(6) Uani 1 1 d . . . . .
C16 C 0.4501(3) 0.60055(9) 0.4089(2) 0.0378(6) Uani 1 1 d . . . . .
C17 C 0.5661(3) 0.59766(9) 0.4044(2) 0.0425(7) Uani 1 1 d . . . . .
C18 C 0.6195(2) 0.61534(9) 0.3176(2) 0.0422(7) Uani 1 1 d . . . . .
C19 C 0.5564(2) 0.63517(9) 0.2358(2) 0.0375(6) Uani 1 1 d . . . . .
C20 C 0.4387(2) 0.63888(8) 0.2342(2) 0.0322(5) Uani 1 1 d . . . . .
C21 C 0.4125(2) 0.71273(8) 0.1234(2) 0.0311(5) Uani 1 1 d . . . . .
C22 C 0.3799(2) 0.73967(9) 0.2078(2) 0.0331(6) Uani 1 1 d . . . . .
C23 C 0.3948(2) 0.78319(9) 0.2084(2) 0.0391(6) Uani 1 1 d . . . . .
C24 C 0.4481(2) 0.80246(9) 0.1227(2) 0.0400(6) Uani 1 1 d . . . . .
C25 C 0.4852(2) 0.77750(9) 0.0383(2) 0.0384(6) Uani 1 1 d . . . . .
C26 C 0.4684(2) 0.73399(9) 0.0403(2) 0.0350(6) Uani 1 1 d . . . . .
C27 C 0.4597(2) 0.61976(8) -0.0440(2) 0.0347(6) Uani 1 1 d . . . . .
C28 C 0.5117(3) 0.59653(10) -0.1330(2) 0.0462(7) Uani 1 1 d . . . . .
H28A H 0.501773 0.612817 -0.201473 0.069 Uiso 1 1 calc R U . . .
H28B H 0.475330 0.568399 -0.141590 0.069 Uiso 1 1 calc R U . . .
H28C H 0.593041 0.592692 -0.115769 0.069 Uiso 1 1 calc R U . . .
B1 B 0.3754(2) 0.66265(9) 0.1299(2) 0.0310(6) Uani 1 1 d . . . . .
C36 C 0.2982(3) 0.50186(13) 0.2670(4) 0.0746(11) Uani 1 1 d . . . . .
H36A H 0.282277 0.477413 0.314700 0.112 Uiso 1 1 calc R U . . .
H36B H 0.258074 0.498047 0.195806 0.112 Uiso 1 1 calc R U . . .
H36C H 0.272173 0.528342 0.301533 0.112 Uiso 1 1 calc R U . . .
C37 C 0.4222(3) 0.50457(9) 0.2503(3) 0.0471(7) Uani 1 1 d . . . . .
C38 C 0.5010(3) 0.48982(10) 0.3277(2) 0.0503(8) Uani 1 1 d . . . . .
H38 H 0.475017 0.477676 0.393931 0.060 Uiso 1 1 calc R U . . .
C39 C 0.6151(3) 0.49215(12) 0.3119(3) 0.0643(10) Uani 1 1 d . . . . .
H39 H 0.666872 0.481363 0.366673 0.077 Uiso 1 1 calc R U . . .
C40 C 0.6554(3) 0.50969(11) 0.2189(3) 0.0648(10) Uani 1 1 d . . . . .
H40 H 0.734917 0.511958 0.208789 0.078 Uiso 1 1 calc R U . . .
C41 C 0.5776(3) 0.52432(11) 0.1385(3) 0.0597(9) Uani 1 1 d . . . . .
H41 H 0.604446 0.536081 0.072173 0.072 Uiso 1 1 calc R U . . .
C42 C 0.4644(3) 0.52200(10) 0.1538(3) 0.0522(8) Uani 1 1 d . . . . .
H42 H 0.412785 0.532339 0.098196 0.063 Uiso 1 1 calc R U . . .
C50 C -0.1751(8) 0.7594(4) -0.0128(9) 0.139(6) Uani 0.534(9) 1 d D U P A 1
H50A H -0.092013 0.761341 -0.015043 0.208 Uiso 0.534(9) 1 calc R U P A 1
H50B H -0.209449 0.775986 -0.073654 0.208 Uiso 0.534(9) 1 calc R U P A 1
H50C H -0.198380 0.729316 -0.019675 0.208 Uiso 0.534(9) 1 calc R U P A 1
C51 C -0.2128(9) 0.7765(4) 0.0913(10) 0.106(4) Uani 0.534(9) 1 d D U P A 1
C52 C -0.2143(11) 0.8196(4) 0.1073(11) 0.101(4) Uani 0.534(9) 1 d D U P A 1
H52 H -0.189549 0.837792 0.050231 0.121 Uiso 0.534(9) 1 calc R U P A 1
C53 C -0.2502(18) 0.8379(5) 0.2031(15) 0.141(6) Uani 0.534(9) 1 d D U P A 1
H53 H -0.255074 0.868131 0.211304 0.169 Uiso 0.534(9) 1 calc R U P A 1
C54 C -0.279(2) 0.8105(6) 0.2862(15) 0.154(7) Uani 0.534(9) 1 d D U P A 1
H54 H -0.299873 0.822058 0.354799 0.184 Uiso 0.534(9) 1 calc R U P A 1
C55 C -0.2772(13) 0.7669(5) 0.2723(12) 0.142(5) Uani 0.534(9) 1 d D U P A 1
H55 H -0.298117 0.748700 0.330804 0.171 Uiso 0.534(9) 1 calc R U P A 1
C56 C -0.2463(9) 0.7498(4) 0.1766(11) 0.119(4) Uani 0.534(9) 1 d D U P A 1
H56 H -0.247231 0.719549 0.166805 0.143 Uiso 0.534(9) 1 calc R U P A 1
C43 C -0.2054(8) 0.7255(3) 0.0854(10) 0.095(4) Uani 0.466(9) 1 d D U P A 2
H43A H -0.214305 0.706939 0.149550 0.142 Uiso 0.466(9) 1 calc R U P A 2
H43B H -0.128595 0.722063 0.057676 0.142 Uiso 0.466(9) 1 calc R U P A 2
H43C H -0.261531 0.717469 0.027699 0.142 Uiso 0.466(9) 1 calc R U P A 2
C44 C -0.2227(9) 0.7695(4) 0.1165(10) 0.093(4) Uani 0.466(9) 1 d D U P A 2
C45 C -0.1929(10) 0.8030(4) 0.0489(10) 0.087(3) Uani 0.466(9) 1 d D U P A 2
H45 H -0.158777 0.797451 -0.019387 0.104 Uiso 0.466(9) 1 calc R U P A 2
C46 C -0.2127(12) 0.8441(4) 0.0811(13) 0.109(4) Uani 0.466(9) 1 d D U P A 2
H46 H -0.197539 0.867194 0.032946 0.131 Uiso 0.466(9) 1 calc R U P A 2
C47 C -0.255(2) 0.8520(4) 0.1827(14) 0.114(5) Uani 0.466(9) 1 d D U P A 2
H47 H -0.263083 0.880783 0.206784 0.137 Uiso 0.466(9) 1 calc R U P A 2
C48 C -0.285(2) 0.8185(4) 0.2511(14) 0.113(5) Uani 0.466(9) 1 d D U P A 2
H48 H -0.314166 0.824076 0.321531 0.136 Uiso 0.466(9) 1 calc R U P A 2
C49 C -0.2714(12) 0.7771(4) 0.2148(8) 0.086(3) Uani 0.466(9) 1 d D U P A 2
H49 H -0.296084 0.753773 0.258209 0.104 Uiso 0.466(9) 1 calc R U P A 2
C29 C -0.0422(17) 0.4346(4) 0.4915(15) 0.184(9) Uani 0.5 1 d D U P B -1
H29A H -0.075617 0.426207 0.561044 0.276 Uiso 0.5 1 calc R U P B -1
H29B H 0.027049 0.417861 0.480564 0.276 Uiso 0.5 1 calc R U P B -1
H29C H -0.096997 0.429041 0.430681 0.276 Uiso 0.5 1 calc R U P B -1
C30 C -0.0142(8) 0.4801(2) 0.4946(6) 0.077(2) Uani 0.5 1 d D U P B -1
C31 C 0.0927(10) 0.4954(4) 0.4997(18) 0.100(5) Uani 0.5 1 d D U P B -1
H31 H 0.154621 0.475874 0.501136 0.120 Uiso 0.5 1 calc R U P B -1
C32 C 0.1143(8) 0.5383(4) 0.5029(10) 0.113(4) Uani 0.5 1 d D U P B -1
H32 H 0.190724 0.547998 0.510579 0.136 Uiso 0.5 1 calc R U P B -1
C33 C 0.0294(11) 0.5674(4) 0.4953(14) 0.122(5) Uani 0.5 1 d D U P B -1
H33 H 0.044838 0.597277 0.491431 0.146 Uiso 0.5 1 calc R U P B -1
C34 C -0.0782(9) 0.5524(4) 0.4935(8) 0.112(4) Uani 0.5 1 d D U P B -1
H34 H -0.140040 0.572010 0.494748 0.134 Uiso 0.5 1 calc R U P B -1
C35 C -0.0990(11) 0.5101(4) 0.4899(16) 0.094(4) Uani 0.5 1 d D U P B -1
H35 H -0.175690 0.500627 0.483819 0.112 Uiso 0.5 1 calc R U P B -1

loop_
_atom_site_aniso_label
_atom_site_aniso_U_11
_atom_site_aniso_U_22
_atom_site_aniso_U_33
_atom_site_aniso_U_23
_atom_site_aniso_U_13
_atom_site_aniso_U_12
Fe1 0.0356(2) 0.0299(2) 0.0408(2) -0.00448(16) -0.00089(17) -0.00328(17)
Fe2 0.0321(2) 0.0333(2) 0.0426(2) -0.00175(16) 0.00154(17) -0.00522(17)
S1 0.0325(3) 0.0267(3) 0.0406(3) -0.0001(3) -0.0011(3) -0.0026(3)
S2 0.0334(3) 0.0314(4) 0.0412(3) -0.0011(3) -0.0024(3) -0.0008(3)
F1 0.0339(8) 0.0443(10) 0.0422(8) 0.0046(7) 0.0035(6) -0.0014(7)
F2 0.0567(11) 0.0450(10) 0.0443(9) 0.0117(7) -0.0005(8) -0.0064(8)
F3 0.0558(11) 0.0573(12) 0.0601(11) 0.0196(9) -0.0155(9) 0.0032(9)
F4 0.0327(9) 0.0730(14) 0.0736(13) 0.0137(10) -0.0059(9) 0.0049(9)
F5 0.0327(8) 0.0560(11) 0.0509(9) 0.0095(8) 0.0065(7) 0.0017(8)
F6 0.0463(9) 0.0341(9) 0.0383(8) -0.0018(6) 0.0069(7) -0.0001(7)
F7 0.0666(12) 0.0341(9) 0.0470(9) -0.0102(7) -0.0034(8) 0.0075(8)
F8 0.0817(13) 0.0276(9) 0.0633(11) 0.0040(8) -0.0058(10) -0.0067(9)
F9 0.0596(11) 0.0409(10) 0.0535(10) 0.0114(8) 0.0040(8) -0.0118(9)
F10 0.0496(10) 0.0397(9) 0.0413(8) -0.0031(7) 0.0109(7) -0.0074(8)
O1 0.0579(14) 0.0453(13) 0.0510(12) -0.0013(9) 0.0098(11) -0.0021(11)
O2 0.0635(15) 0.0309(12) 0.0622(14) -0.0010(10) -0.0029(11) -0.0035(10)
O3 0.0576(15) 0.0626(16) 0.0748(16) -0.0116(13) -0.0229(13) -0.0057(13)
O4 0.0686(15) 0.0582(15) 0.0550(13) -0.0158(11) 0.0150(11) -0.0184(12)
O5 0.0634(15) 0.0408(13) 0.0583(13) 0.0075(10) 0.0002(11) -0.0119(11)
O6 0.0345(12) 0.0601(15) 0.0745(15) -0.0083(11) -0.0047(11) -0.0036(11)
N1 0.0332(12) 0.0275(12) 0.0388(12) 0.0007(9) -0.0008(9) -0.0015(10)
C1 0.0428(16) 0.0279(15) 0.0452(15) -0.0033(11) -0.0003(13) -0.0003(12)
C2 0.0423(16) 0.0396(18) 0.0430(15) -0.0057(13) -0.0007(12) -0.0052(14)
C3 0.0460(18) 0.0392(18) 0.0540(18) -0.0047(14) 0.0010(14) -0.0030(14)
C4 0.0406(16) 0.0432(18) 0.0514(17) -0.0017(14) 0.0063(13) -0.0123(14)
C5 0.0337(15) 0.0431(18) 0.0468(16) -0.0067(13) 0.0008(12) -0.0072(13)
C6 0.0391(17) 0.0363(17) 0.0577(18) -0.0058(13) 0.0043(14) -0.0035(14)
C7 0.0327(13) 0.0227(13) 0.0391(13) -0.0019(10) 0.0008(11) -0.0015(11)
C8 0.0299(13) 0.0305(14) 0.0358(13) -0.0011(10) 0.0010(10) -0.0037(11)
C9 0.0320(14) 0.0269(14) 0.0401(14) 0.0007(10) -0.0010(11) -0.0005(11)
C10 0.0400(15) 0.0342(16) 0.0441(15) 0.0059(12) 0.0000(12) 0.0003(13)
C11 0.0514(19) 0.0329(17) 0.064(2) 0.0120(14) -0.0051(15) -0.0005(14)
C12 0.0495(18) 0.0267(16) 0.067(2) -0.0047(14) -0.0097(15) 0.0075(13)
C13 0.0423(17) 0.0391(17) 0.0549(18) -0.0080(13) -0.0002(14) 0.0067(14)
C14 0.0415(15) 0.0329(15) 0.0421(14) 0.0017(12) 0.0056(12) 0.0013(13)
C15 0.0343(14) 0.0289(14) 0.0389(14) -0.0034(11) 0.0005(11) -0.0026(12)
C16 0.0459(16) 0.0300(15) 0.0374(14) 0.0026(11) 0.0011(12) -0.0037(13)
C17 0.0459(17) 0.0360(16) 0.0450(16) 0.0034(12) -0.0088(13) 0.0014(14)
C18 0.0356(15) 0.0361(16) 0.0545(17) 0.0009(13) -0.0032(13) 0.0023(13)
C19 0.0352(14) 0.0340(15) 0.0434(15) 0.0005(12) 0.0023(12) -0.0016(12)
C20 0.0341(13) 0.0241(13) 0.0383(13) -0.0033(10) -0.0003(11) -0.0020(11)
C21 0.0272(12) 0.0294(14) 0.0365(13) 0.0021(10) -0.0038(10) -0.0002(11)
C22 0.0319(13) 0.0314(14) 0.0359(13) 0.0014(11) -0.0005(10) 0.0013(11)
C23 0.0449(16) 0.0300(15) 0.0418(15) -0.0046(11) -0.0065(12) 0.0027(13)
C24 0.0462(17) 0.0236(14) 0.0493(16) 0.0020(12) -0.0094(13) -0.0021(12)
C25 0.0390(15) 0.0344(15) 0.0414(14) 0.0068(12) -0.0029(12) -0.0070(12)
C26 0.0343(14) 0.0347(15) 0.0360(13) -0.0032(11) -0.0002(11) -0.0024(12)
C27 0.0372(14) 0.0275(14) 0.0397(14) -0.0001(11) 0.0025(11) -0.0025(12)
C28 0.0473(17) 0.0468(18) 0.0449(16) -0.0084(13) 0.0072(13) 0.0122(14)
B1 0.0319(15) 0.0242(15) 0.0371(15) -0.0044(11) 0.0050(12) -0.0015(12)
C36 0.064(2) 0.061(3) 0.099(3) 0.010(2) 0.005(2) -0.003(2)
C37 0.0559(19) 0.0314(16) 0.0542(18) -0.0026(13) 0.0055(15) 0.0007(14)
C38 0.066(2) 0.0425(18) 0.0422(16) 0.0055(13) -0.0014(15) 0.0016(16)
C39 0.068(2) 0.055(2) 0.068(2) -0.0030(18) -0.0159(19) 0.0037(19)
C40 0.063(2) 0.043(2) 0.089(3) -0.0063(18) 0.010(2) 0.0011(18)
C41 0.073(2) 0.044(2) 0.063(2) 0.0054(16) 0.0129(18) -0.0020(18)
C42 0.072(2) 0.0345(17) 0.0496(17) 0.0095(13) -0.0007(16) 0.0036(16)
C50 0.075(7) 0.186(15) 0.153(9) -0.042(9) -0.022(7) 0.025(8)
C51 0.065(8) 0.131(9) 0.119(7) -0.004(7) -0.044(6) -0.002(8)
C52 0.047(6) 0.107(8) 0.146(10) 0.007(7) -0.023(6) 0.003(7)
C53 0.076(9) 0.161(13) 0.187(14) -0.001(10) 0.024(10) -0.016(11)
C54 0.115(13) 0.203(13) 0.144(12) 0.000(11) 0.008(11) -0.026(14)
C55 0.075(7) 0.186(12) 0.167(11) 0.041(10) 0.011(9) -0.022(9)
C56 0.053(6) 0.121(9) 0.184(11) 0.029(8) -0.006(7) -0.008(7)
C43 0.051(5) 0.080(6) 0.153(11) -0.007(6) -0.016(6) 0.007(5)
C44 0.062(9) 0.094(7) 0.122(9) -0.006(6) -0.006(7) 0.007(7)
C45 0.049(6) 0.101(7) 0.109(8) 0.025(6) -0.011(6) 0.004(6)
C46 0.060(7) 0.101(7) 0.165(10) 0.021(8) -0.011(7) 0.004(8)
C47 0.112(12) 0.080(7) 0.148(10) -0.011(7) -0.037(8) -0.008(8)
C48 0.091(11) 0.109(8) 0.138(12) 0.013(7) -0.007(10) 0.013(9)
C49 0.070(7) 0.104(7) 0.084(7) 0.019(6) -0.017(6) 0.007(7)
C29 0.37(2) 0.068(8) 0.117(17) 0.004(11) 0.026(19) -0.066(10)
C30 0.106(6) 0.069(5) 0.056(4) 0.001(4) 0.010(5) -0.019(4)
C31 0.060(6) 0.124(8) 0.116(13) 0.037(10) -0.006(8) 0.013(6)
C32 0.077(6) 0.146(8) 0.115(8) 0.051(8) -0.043(6) -0.057(5)
C33 0.202(10) 0.088(9) 0.073(9) 0.006(8) -0.038(10) -0.014(8)
C34 0.128(7) 0.119(7) 0.088(6) -0.008(7) -0.003(7) 0.064(7)
C35 0.076(7) 0.141(8) 0.065(8) 0.006(8) 0.011(7) 0.013(7)

loop_
_atom_type_symbol
_atom_type_description
_atom_type_scat_dispersion_real
_atom_type_scat_dispersion_imag
_atom_type_scat_source
C C 0.0033 0.0016 'International Tables Vol C Tables 4.2.6.8 and 6.1.1.4'
H H 0.0000 0.0000 'International Tables Vol C Tables 4.2.6.8 and 6.1.1.4'
B B 0.0013 0.0007 'International Tables Vol C Tables 4.2.6.8 and 6.1.1.4'
F F 0.0171 0.0103 'International Tables Vol C Tables 4.2.6.8 and 6.1.1.4'
Fe Fe 0.3463 0.8444 'International Tables Vol C Tables 4.2.6.8 and 6.1.1.4'
N N 0.0061 0.0033 'International Tables Vol C Tables 4.2.6.8 and 6.1.1.4'
O O 0.0106 0.0060 'International Tables Vol C Tables 4.2.6.8 and 6.1.1.4'
S S 0.1246 0.1234 'International Tables Vol C Tables 4.2.6.8 and 6.1.1.4'

loop_
_exptl_crystal_face_index_h
_exptl_crystal_face_index_k
_exptl_crystal_face_index_l
_exptl_crystal_face_perp_dist
0 -1 0 0.1237
-5 -4 -1 0.2283
0 1 0 0.1089
0 5 -4 0.1382
-1 1 0 0.2534
1 2 5 0.0892
5 2 -2 0.2260
5 1 2 0.2058
0 -4 -5 0.1454
0 -5 2 0.1360
0 5 -1 0.1042

loop_
_geom_angle_atom_site_label_1
_geom_angle_atom_site_label_2
_geom_angle_atom_site_label_3
_geom_angle
_geom_angle_site_symmetry_1
_geom_angle_site_symmetry_3
_geom_angle_publ_flag
S1 Fe1 Fe2 56.29(2) . . ?
S2 Fe1 Fe2 56.76(2) . . ?
S2 Fe1 S1 79.33(3) . . ?
C1 Fe1 Fe2 155.39(9) . . ?
C1 Fe1 S1 109.54(9) . . ?
C1 Fe1 S2 103.21(9) . . ?
C2 Fe1 Fe2 99.34(9) . . ?
C2 Fe1 S1 86.83(9) . . ?
C2 Fe1 S2 156.10(9) . . ?
C2 Fe1 C1 99.73(13) . . ?
C2 Fe1 C3 93.30(13) . . ?
C3 Fe1 Fe2 98.85(10) . . ?
C3 Fe1 S1 154.65(10) . . ?
C3 Fe1 S2 91.10(10) . . ?
C3 Fe1 C1 95.44(13) . . ?
S1 Fe2 Fe1 56.63(2) . . ?
S1 Fe2 S2 79.27(3) . . ?
S2 Fe2 Fe1 56.30(2) . . ?
C4 Fe2 Fe1 153.23(9) . . ?
C4 Fe2 S1 103.84(9) . . ?
C4 Fe2 S2 105.32(10) . . ?
C5 Fe2 Fe1 101.59(9) . . ?
C5 Fe2 S1 90.20(9) . . ?
C5 Fe2 S2 157.78(10) . . ?
C5 Fe2 C4 96.14(13) . . ?
C5 Fe2 C6 92.90(13) . . ?
C6 Fe2 Fe1 99.37(10) . . ?
C6 Fe2 S1 155.88(10) . . ?
C6 Fe2 S2 89.20(10) . . ?
C6 Fe2 C4 99.60(13) . . ?
Fe2 S1 Fe1 67.08(2) . . ?
C7 S1 Fe1 108.81(8) . . ?
C7 S1 Fe2 101.78(8) . . ?
Fe1 S2 Fe2 66.94(2) . . ?
C8 S2 Fe1 101.85(9) . . ?
C8 S2 Fe2 106.92(8) . . ?
C27 N1 B1 175.1(3) . . ?
O1 C1 Fe1 176.6(3) . . ?
O2 C2 Fe1 176.5(2) . . ?
O3 C3 Fe1 178.8(3) . . ?
O4 C4 Fe2 178.2(3) . . ?
O5 C5 Fe2 179.0(3) . . ?
O6 C6 Fe2 177.5(3) . . ?
S1 C7 H7 106.2 . . ?
C8 C7 S1 109.88(17) . . ?
C8 C7 H7 106.2 . . ?
C8 C7 B1 116.5(2) . . ?
B1 C7 S1 111.18(17) . . ?
B1 C7 H7 106.2 . . ?
S2 C8 H8 107.6 . . ?
C7 C8 S2 110.13(17) . . ?
C7 C8 H8 107.6 . . ?
C9 C8 S2 109.09(17) . . ?
C9 C8 C7 114.6(2) . . ?
C9 C8 H8 107.6 . . ?
C10 C9 C8 119.1(2) . . ?
C14 C9 C8 122.8(2) . . ?
C14 C9 C10 118.1(3) . . ?
C9 C10 H10 119.7 . . ?
C11 C10 C9 120.6(3) . . ?
C11 C10 H10 119.7 . . ?
C10 C11 H11 119.8 . . ?
C12 C11 C10 120.3(3) . . ?
C12 C11 H11 119.8 . . ?
C11 C12 H12 120.0 . . ?
C11 C12 C13 120.0(3) . . ?
C13 C12 H12 120.0 . . ?
C12 C13 H13 120.2 . . ?
C14 C13 C12 119.7(3) . . ?
C14 C13 H13 120.2 . . ?
C9 C14 H14 119.4 . . ?
C13 C14 C9 121.2(3) . . ?
C13 C14 H14 119.4 . . ?
F1 C15 C16 115.0(2) . . ?
F1 C15 C20 121.0(2) . . ?
C16 C15 C20 124.0(3) . . ?
F2 C16 C15 120.3(3) . . ?
F2 C16 C17 120.3(2) . . ?
C17 C16 C15 119.4(3) . . ?
F3 C17 C16 120.1(3) . . ?
F3 C17 C18 120.7(3) . . ?
C18 C17 C16 119.3(3) . . ?
F4 C18 C17 119.8(3) . . ?
F4 C18 C19 120.6(3) . . ?
C17 C18 C19 119.6(3) . . ?
F5 C19 C18 116.6(2) . . ?
F5 C19 C20 119.1(2) . . ?
C18 C19 C20 124.3(3) . . ?
C15 C20 C19 113.4(2) . . ?
C15 C20 B1 128.0(2) . . ?
C19 C20 B1 118.6(2) . . ?
C22 C21 C26 113.4(2) . . ?
C22 C21 B1 117.7(2) . . ?
C26 C21 B1 128.8(2) . . ?
F6 C22 C21 118.5(2) . . ?
F6 C22 C23 117.1(2) . . ?
C23 C22 C21 124.4(2) . . ?
F7 C23 C22 120.9(3) . . ?
F7 C23 C24 119.6(3) . . ?
C22 C23 C24 119.4(3) . . ?
F8 C24 C23 120.2(3) . . ?
F8 C24 C25 120.8(3) . . ?
C25 C24 C23 119.0(3) . . ?
F9 C25 C24 119.9(3) . . ?
F9 C25 C26 120.2(3) . . ?
C24 C25 C26 119.9(3) . . ?
F10 C26 C21 120.3(2) . . ?
F10 C26 C25 116.0(2) . . ?
C25 C26 C21 123.8(2) . . ?
N1 C27 C28 178.8(3) . . ?
C27 C28 H28A 109.5 . . ?
C27 C28 H28B 109.5 . . ?
C27 C28 H28C 109.5 . . ?
H28A C28 H28B 109.5 . . ?
H28A C28 H28C 109.5 . . ?
H28B C28 H28C 109.5 . . ?
N1 B1 C7 106.4(2) . . ?
N1 B1 C20 104.2(2) . . ?
N1 B1 C21 108.9(2) . . ?
C20 B1 C7 115.2(2) . . ?
C21 B1 C7 110.6(2) . . ?
C21 B1 C20 111.0(2) . . ?
H36A C36 H36B 109.5 . . ?
H36A C36 H36C 109.5 . . ?
H36B C36 H36C 109.5 . . ?
C37 C36 H36A 109.5 . . ?
C37 C36 H36B 109.5 . . ?
C37 C36 H36C 109.5 . . ?
C38 C37 C36 122.0(3) . . ?
C38 C37 C42 117.0(3) . . ?
C42 C37 C36 121.0(3) . . ?
C37 C38 H38 119.0 . . ?
C39 C38 C37 121.9(3) . . ?
C39 C38 H38 119.0 . . ?
C38 C39 H39 119.6 . . ?
C40 C39 C38 120.8(3) . . ?
C40 C39 H39 119.6 . . ?
C39 C40 H40 120.7 . . ?
C39 C40 C41 118.5(4) . . ?
C41 C40 H40 120.7 . . ?
C40 C41 H41 119.6 . . ?
C42 C41 C40 120.9(3) . . ?
C42 C41 H41 119.6 . . ?
C37 C42 H42 119.6 . . ?
C41 C42 C37 120.9(3) . . ?
C41 C42 H42 119.6 . . ?
H50A C50 H50B 109.5 . . ?
H50A C50 H50C 109.5 . . ?
H50B C50 H50C 109.5 . . ?
C51 C50 H50A 109.5 . . ?
C51 C50 H50B 109.5 . . ?
C51 C50 H50C 109.5 . . ?
C52 C51 C50 119.6(11) . . ?
C52 C51 C56 118.6(11) . . ?
C56 C51 C50 121.8(12) . . ?
C51 C52 H52 118.7 . . ?
C51 C52 C53 122.6(11) . . ?
C53 C52 H52 118.7 . . ?
C52 C53 H53 121.5 . . ?
C54 C53 C52 117.0(11) . . ?
C54 C53 H53 121.5 . . ?
C53 C54 H54 119.3 . . ?
C55 C54 C53 121.4(12) . . ?
C55 C54 H54 119.3 . . ?
C54 C55 H55 119.8 . . ?
C56 C55 C54 120.5(11) . . ?
C56 C55 H55 119.8 . . ?
C51 C56 H56 120.1 . . ?
C55 C56 C51 119.8(11) . . ?
C55 C56 H56 120.1 . . ?
H43A C43 H43B 109.5 . . ?
H43A C43 H43C 109.5 . . ?
H43B C43 H43C 109.5 . . ?
C44 C43 H43A 109.5 . . ?
C44 C43 H43B 109.5 . . ?
C44 C43 H43C 109.5 . . ?
C45 C44 C43 121.5(11) . . ?
C49 C44 C43 117.5(11) . . ?
C49 C44 C45 120.9(10) . . ?
C44 C45 H45 120.3 . . ?
C46 C45 C44 119.3(10) . . ?
C46 C45 H45 120.3 . . ?
C45 C46 H46 120.0 . . ?
C45 C46 C47 120.1(10) . . ?
C47 C46 H46 120.0 . . ?
C46 C47 H47 119.6 . . ?
C46 C47 C48 120.8(11) . . ?
C48 C47 H47 119.6 . . ?
C47 C48 H48 120.7 . . ?
C49 C48 C47 118.7(11) . . ?
C49 C48 H48 120.7 . . ?
C44 C49 C48 120.0(10) . . ?
C44 C49 H49 120.0 . . ?
C48 C49 H49 120.0 . . ?
H29A C29 H29B 109.5 . . ?
H29A C29 H29C 109.5 . . ?
H29B C29 H29C 109.5 . . ?
C30 C29 H29A 109.5 . . ?
C30 C29 H29B 109.5 . . ?
C30 C29 H29C 109.5 . . ?
C31 C30 C29 123.9(10) . . ?
C31 C30 C35 116.0(8) . . ?
C35 C30 C29 120.1(10) . . ?
C30 C31 H31 119.2 . . ?
C30 C31 C32 121.6(9) . . ?
C32 C31 H31 119.2 . . ?
C31 C32 H32 119.3 . . ?
C33 C32 C31 121.4(10) . . ?
C33 C32 H32 119.3 . . ?
C32 C33 H33 121.3 . . ?
C34 C33 C32 117.4(10) . . ?
C34 C33 H33 121.3 . . ?
C33 C34 H34 119.6 . . ?
C35 C34 C33 120.7(10) . . ?
C35 C34 H34 119.6 . . ?
C30 C35 H35 118.7 . . ?
C34 C35 C30 122.7(10) . . ?
C34 C35 H35 118.7 . . ?

loop_
_geom_bond_atom_site_label_1
_geom_bond_atom_site_label_2
_geom_bond_distance
_geom_bond_site_symmetry_2
_geom_bond_publ_flag
Fe1 Fe2 2.4849(6) . ?
Fe1 S1 2.2532(7) . ?
Fe1 S2 2.2469(8) . ?
Fe1 C1 1.792(3) . ?
Fe1 C2 1.783(3) . ?
Fe1 C3 1.788(3) . ?
Fe2 S1 2.2443(8) . ?
Fe2 S2 2.2590(8) . ?
Fe2 C4 1.798(3) . ?
Fe2 C5 1.782(3) . ?
Fe2 C6 1.790(3) . ?
S1 C7 1.838(3) . ?
S2 C8 1.865(3) . ?
F1 C15 1.355(3) . ?
F2 C16 1.340(3) . ?
F3 C17 1.344(3) . ?
F4 C18 1.350(3) . ?
F5 C19 1.354(3) . ?
F6 C22 1.356(3) . ?
F7 C23 1.345(3) . ?
F8 C24 1.339(3) . ?
F9 C25 1.345(3) . ?
F10 C26 1.353(3) . ?
O1 C1 1.139(3) . ?
O2 C2 1.145(3) . ?
O3 C3 1.139(3) . ?
O4 C4 1.142(3) . ?
O5 C5 1.150(3) . ?
O6 C6 1.141(3) . ?
N1 C27 1.128(3) . ?
N1 B1 1.592(3) . ?
C7 H7 1.0000 . ?
C7 C8 1.527(3) . ?
C7 B1 1.642(4) . ?
C8 H8 1.0000 . ?
C8 C9 1.511(3) . ?
C9 C10 1.390(4) . ?
C9 C14 1.389(4) . ?
C10 H10 0.9500 . ?
C10 C11 1.381(4) . ?
C11 H11 0.9500 . ?
C11 C12 1.370(4) . ?
C12 H12 0.9500 . ?
C12 C13 1.379(4) . ?
C13 H13 0.9500 . ?
C13 C14 1.378(4) . ?
C14 H14 0.9500 . ?
C15 C16 1.379(4) . ?
C15 C20 1.384(4) . ?
C16 C17 1.370(4) . ?
C17 C18 1.363(4) . ?
C18 C19 1.369(4) . ?
C19 C20 1.388(4) . ?
C20 B1 1.629(4) . ?
C21 C22 1.390(4) . ?
C21 C26 1.392(3) . ?
C21 B1 1.624(4) . ?
C22 C23 1.369(4) . ?
C23 C24 1.373(4) . ?
C24 C25 1.371(4) . ?
C25 C26 1.371(4) . ?
C27 C28 1.453(4) . ?
C28 H28A 0.9800 . ?
C28 H28B 0.9800 . ?
C28 H28C 0.9800 . ?
C36 H36A 0.9800 . ?
C36 H36B 0.9800 . ?
C36 H36C 0.9800 . ?
C36 C37 1.481(5) . ?
C37 C38 1.379(4) . ?
C37 C42 1.399(4) . ?
C38 H38 0.9500 . ?
C38 C39 1.363(5) . ?
C39 H39 0.9500 . ?
C39 C40 1.356(5) . ?
C40 H40 0.9500 . ?
C40 C41 1.395(5) . ?
C41 H41 0.9500 . ?
C41 C42 1.352(5) . ?
C42 H42 0.9500 . ?
C50 H50A 0.9800 . ?
C50 H50B 0.9800 . ?
C50 H50C 0.9800 . ?
C50 C51 1.456(12) . ?
C51 C52 1.357(10) . ?
C51 C56 1.398(10) . ?
C52 H52 0.9500 . ?
C52 C53 1.376(10) . ?
C53 H53 0.9500 . ?
C53 C54 1.373(10) . ?
C54 H54 0.9500 . ?
C54 C55 1.370(10) . ?
C55 H55 0.9500 . ?
C55 C56 1.342(10) . ?
C56 H56 0.9500 . ?
C43 H43A 0.9800 . ?
C43 H43B 0.9800 . ?
C43 H43C 0.9800 . ?
C43 C44 1.442(12) . ?
C44 C45 1.381(10) . ?
C44 C49 1.363(10) . ?
C45 H45 0.9500 . ?
C45 C46 1.361(10) . ?
C46 H46 0.9500 . ?
C46 C47 1.369(10) . ?
C47 H47 0.9500 . ?
C47 C48 1.389(10) . ?
C48 H48 0.9500 . ?
C48 C49 1.375(10) . ?
C49 H49 0.9500 . ?
C29 H29A 0.9800 . ?
C29 H29B 0.9800 . ?
C29 H29C 0.9800 . ?
C29 C30 1.459(13) . ?
C30 C31 1.345(10) . ?
C30 C35 1.367(8) . ?
C31 H31 0.9500 . ?
C31 C32 1.362(9) . ?
C32 H32 0.9500 . ?
C32 C33 1.350(10) . ?
C33 H33 0.9500 . ?
C33 C34 1.349(9) . ?
C34 H34 0.9500 . ?
C34 C35 1.342(10) . ?
C35 H35 0.9500 . ?

loop_
_geom_torsion_atom_site_label_1
_geom_torsion_atom_site_label_2
_geom_torsion_atom_site_label_3
_geom_torsion_atom_site_label_4
_geom_torsion
_geom_torsion_site_symmetry_1
_geom_torsion_site_symmetry_2
_geom_torsion_site_symmetry_3
_geom_torsion_site_symmetry_4
_geom_torsion_publ_flag
Fe1 S1 C7 C8 16.41(19) . . . . ?
Fe1 S1 C7 B1 -114.08(16) . . . . ?
Fe1 S2 C8 C7 -51.84(18) . . . . ?
Fe1 S2 C8 C9 -178.46(15) . . . . ?
Fe2 S1 C7 C8 -53.14(18) . . . . ?
Fe2 S1 C7 B1 176.36(15) . . . . ?
Fe2 S2 C8 C7 17.39(19) . . . . ?
Fe2 S2 C8 C9 -109.23(16) . . . . ?
S1 C7 C8 S2 22.1(2) . . . . ?
S1 C7 C8 C9 145.58(18) . . . . ?
S1 C7 B1 N1 54.9(2) . . . . ?
S1 C7 B1 C20 -60.1(2) . . . . ?
S1 C7 B1 C21 173.08(17) . . . . ?
S2 C8 C9 C10 -103.4(2) . . . . ?
S2 C8 C9 C14 76.4(3) . . . . ?
F1 C15 C16 F2 2.8(4) . . . . ?
F1 C15 C16 C17 -177.7(2) . . . . ?
F1 C15 C20 C19 177.0(2) . . . . ?
F1 C15 C20 B1 -2.7(4) . . . . ?
F2 C16 C17 F3 -0.9(4) . . . . ?
F2 C16 C17 C18 179.5(3) . . . . ?
F3 C17 C18 F4 0.3(4) . . . . ?
F3 C17 C18 C19 179.5(3) . . . . ?
F4 C18 C19 F5 -0.4(4) . . . . ?
F4 C18 C19 C20 179.3(3) . . . . ?
F5 C19 C20 C15 -178.9(2) . . . . ?
F5 C19 C20 B1 0.8(4) . . . . ?
F6 C22 C23 F7 -1.8(4) . . . . ?
F6 C22 C23 C24 178.9(2) . . . . ?
F7 C23 C24 F8 0.7(4) . . . . ?
F7 C23 C24 C25 -179.3(2) . . . . ?
F8 C24 C25 F9 0.7(4) . . . . ?
F8 C24 C25 C26 -179.8(2) . . . . ?
F9 C25 C26 F10 1.0(4) . . . . ?
F9 C25 C26 C21 -179.1(2) . . . . ?
C7 C8 C9 C10 132.6(2) . . . . ?
C7 C8 C9 C14 -47.6(3) . . . . ?
C8 C7 B1 N1 -72.0(3) . . . . ?
C8 C7 B1 C20 173.0(2) . . . . ?
C8 C7 B1 C21 46.1(3) . . . . ?
C8 C9 C10 C11 -178.4(2) . . . . ?
C8 C9 C14 C13 179.4(2) . . . . ?
C9 C10 C11 C12 -1.4(4) . . . . ?
C10 C9 C14 C13 -0.8(4) . . . . ?
C10 C11 C12 C13 -0.1(5) . . . . ?
C11 C12 C13 C14 1.1(5) . . . . ?
C12 C13 C14 C9 -0.6(4) . . . . ?
C14 C9 C10 C11 1.8(4) . . . . ?
C15 C16 C17 F3 179.7(3) . . . . ?
C15 C16 C17 C18 0.0(4) . . . . ?
C15 C20 B1 N1 -127.1(3) . . . . ?
C15 C20 B1 C7 -10.9(4) . . . . ?
C15 C20 B1 C21 115.8(3) . . . . ?
C16 C15 C20 C19 -2.3(4) . . . . ?
C16 C15 C20 B1 178.0(2) . . . . ?
C16 C17 C18 F4 179.9(3) . . . . ?
C16 C17 C18 C19 -0.8(4) . . . . ?
C17 C18 C19 F5 -179.6(3) . . . . ?
C17 C18 C19 C20 0.1(5) . . . . ?
C18 C19 C20 C15 1.4(4) . . . . ?
C18 C19 C20 B1 -178.9(3) . . . . ?
C19 C20 B1 N1 53.2(3) . . . . ?
C19 C20 B1 C7 169.5(2) . . . . ?
C19 C20 B1 C21 -63.9(3) . . . . ?
C20 C15 C16 F2 -177.8(2) . . . . ?
C20 C15 C16 C17 1.7(4) . . . . ?
C21 C22 C23 F7 177.3(2) . . . . ?
C21 C22 C23 C24 -1.9(4) . . . . ?
C22 C21 C26 F10 176.9(2) . . . . ?
C22 C21 C26 C25 -3.0(4) . . . . ?
C22 C21 B1 N1 179.8(2) . . . . ?
C22 C21 B1 C7 63.2(3) . . . . ?
C22 C21 B1 C20 -66.0(3) . . . . ?
C22 C23 C24 F8 180.0(2) . . . . ?
C22 C23 C24 C25 0.0(4) . . . . ?
C23 C24 C25 F9 -179.3(2) . . . . ?
C23 C24 C25 C26 0.2(4) . . . . ?
C24 C25 C26 F10 -178.5(2) . . . . ?
C24 C25 C26 C21 1.4(4) . . . . ?
C26 C21 C22 F6 -177.6(2) . . . . ?
C26 C21 C22 C23 3.3(4) . . . . ?
C26 C21 B1 N1 4.0(4) . . . . ?
C26 C21 B1 C7 -112.6(3) . . . . ?
C26 C21 B1 C20 118.2(3) . . . . ?
B1 C7 C8 S2 149.72(17) . . . . ?
B1 C7 C8 C9 -86.8(3) . . . . ?
B1 C21 C22 F6 6.0(3) . . . . ?
B1 C21 C22 C23 -173.2(2) . . . . ?
B1 C21 C26 F10 -7.2(4) . . . . ?
B1 C21 C26 C25 173.0(3) . . . . ?
C36 C37 C38 C39 179.7(3) . . . . ?
C36 C37 C42 C41 -179.8(3) . . . . ?
C37 C38 C39 C40 0.7(5) . . . . ?
C38 C37 C42 C41 -0.4(5) . . . . ?
C38 C39 C40 C41 -1.6(5) . . . . ?
C39 C40 C41 C42 1.5(5) . . . . ?
C40 C41 C42 C37 -0.5(5) . . . . ?
C42 C37 C38 C39 0.3(5) . . . . ?
C50 C51 C52 C53 179.2(13) . . . . ?
C50 C51 C56 C55 178.0(11) . . . . ?
C51 C52 C53 C54 4(3) . . . . ?
C52 C51 C56 C55 -1.1(18) . . . . ?
C52 C53 C54 C55 -3(3) . . . . ?
C53 C54 C55 C56 1(3) . . . . ?
C54 C55 C56 C51 2(2) . . . . ?
C56 C51 C52 C53 -1.7(19) . . . . ?
C43 C44 C45 C46 178.8(10) . . . . ?
C43 C44 C49 C48 176.8(14) . . . . ?
C44 C45 C46 C47 4(2) . . . . ?
C45 C44 C49 C48 -4(2) . . . . ?
C45 C46 C47 C48 -5(3) . . . . ?
C46 C47 C48 C49 0(3) . . . . ?
C47 C48 C49 C44 4(3) . . . . ?
C49 C44 C45 C46 -0.2(17) . . . . ?
C29 C30 C31 C32 -179.7(16) . . . . ?
C29 C30 C35 C34 179.3(15) . . . . ?
C30 C31 C32 C33 -3(3) . . . . ?
C31 C30 C35 C34 -2(3) . . . . ?
C31 C32 C33 C34 5(2) . . . . ?
C32 C33 C34 C35 -6(2) . . . . ?
C33 C34 C35 C30 4(2) . . . . ?
C35 C30 C31 C32 2(3) . . . . ?

loop_
_exptl_oxdiff_crystal_face_indexfrac_h
_exptl_oxdiff_crystal_face_indexfrac_k
_exptl_oxdiff_crystal_face_indexfrac_l
_exptl_oxdiff_crystal_face_x
_exptl_oxdiff_crystal_face_y
_exptl_oxdiff_crystal_face_z
-0.0001 -0.9984 0.0002 -0.0086 -0.0135 -0.0161
-5.0039 -4.0022 -1.0031 -0.0440 -0.2887 0.1370
0.0001 0.9984 -0.0002 0.0086 0.0135 0.0161
0.0006 4.9965 -4.0005 -0.1690 0.0898 0.1752
-1.0006 0.9964 -0.0009 0.0173 -0.0345 0.0516
1.0009 1.9931 5.0001 0.2736 0.0473 -0.1218
5.0037 2.0088 -1.9963 -0.1322 0.2783 -0.0981
5.0036 1.0059 2.0036 0.0712 0.2426 -0.2090
-0.0005 -3.9879 -4.9990 -0.2995 -0.0262 0.0541
-0.0006 -4.9942 2.0007 0.0630 -0.0787 -0.1278
0.0006 4.9931 -1.0007 -0.0100 0.0731 0.1042
